data_4129305
loop_
_publ_author_name
'Cheung, Kwan Yin'
'Xu, Xiaomin'
'Miao, Qian'

_publ_section_title
;
 Aromatic saddles containing two heptagons.
;
_journal_issue 11
_journal_name_full 'Journal of the American Chemical Society'
_journal_page_first 3910
_journal_page_last 3914
_journal_paper_doi 10.1021/jacs.5b00403
_journal_volume 137
_journal_year 2015
_chemical_formula_moiety 'C94 H74 O4, 2 (H2 O)'
_chemical_formula_sum 'C94 H78 O6'
_chemical_formula_weight 1303.56
_chemical_name_common Tetrahexoxyl-C70H26
_space_group_IT_number 2
_space_group_name_Hall '-P 1'
_space_group_name_H-M_alt 'P -1'
_symmetry_cell_setting triclinic
_symmetry_space_group_name_H-M 'P -1'
_atom_sites_solution_hydrogens geom
_atom_sites_solution_primary direct
_atom_sites_solution_secondary difmap
_audit_creation_method SHELXL-97
_cell_angle_alpha 75.039(2)
_cell_angle_beta 66.871(2)
_cell_angle_gamma 80.176(2)
_cell_formula_units_Z 2
_cell_length_a 14.1037(5)
_cell_length_b 17.4186(6)
_cell_length_c 17.5010(6)
_cell_measurement_reflns_used 136
_cell_measurement_temperature 296(2)
_cell_measurement_theta_max 15
_cell_measurement_theta_min 15
_cell_volume 3808.2(2)
_computing_cell_refinement 'BRUKER KAPPA APEXII DUO DIFFRACTOMETER'
_computing_data_collection 'BRUKER KAPPA APEXII DUO DIFFRACTOMETER'
_computing_data_reduction 'BRUKER KAPPA APEXII DUO DIFFRACTOMETER'
_computing_molecular_graphics 'BRUKER SHELXTL'
_computing_publication_material 'BRUKER SHELXTL'
_computing_structure_refinement 'SHELXL-97 (Sheldrick, 2008)'
_computing_structure_solution 'SHELXS-97 (Sheldrick, 2008)'
_diffrn_ambient_temperature 296(2)
_diffrn_measured_fraction_theta_full 0.998
_diffrn_measured_fraction_theta_max 0.998
_diffrn_measurement_device_type 'BRUKER KAPPA APEXII DUO DIFFRACTOMETER'
_diffrn_measurement_method 'PHI & OMEGA SCAN'
_diffrn_radiation_monochromator graphite
_diffrn_radiation_source 'fine-focus sealed tube'
_diffrn_radiation_type MoK\a
_diffrn_radiation_wavelength 0.71073
_diffrn_reflns_av_R_equivalents 0.0347
_diffrn_reflns_av_sigmaI/netI 0.0431
_diffrn_reflns_limit_h_max 16
_diffrn_reflns_limit_h_min -16
_diffrn_reflns_limit_k_max 20
_diffrn_reflns_limit_k_min -20
_diffrn_reflns_limit_l_max 20
_diffrn_reflns_limit_l_min -20
_diffrn_reflns_number 57876
_diffrn_reflns_theta_full 25.25
_diffrn_reflns_theta_max 25.25
_diffrn_reflns_theta_min 1.29
_exptl_absorpt_coefficient_mu 0.070
_exptl_absorpt_correction_T_max 0.7456
_exptl_absorpt_correction_T_min 0.6281
_exptl_absorpt_correction_type multi-scan
_exptl_crystal_colour red
_exptl_crystal_density_diffrn 1.137
_exptl_crystal_density_method 'not measured'
_exptl_crystal_description block
_exptl_crystal_F_000 1380
_exptl_crystal_size_max 0.50
_exptl_crystal_size_mid 0.40
_exptl_crystal_size_min 0.30
_refine_diff_density_max 1.284
_refine_diff_density_min -0.705
_refine_diff_density_rms 0.149
_refine_ls_extinction_coef 0.036(2)
_refine_ls_extinction_expression Fc^*^=kFc[1+0.001xFc^2^\l^3^/sin(2\q)]^-1/4^
_refine_ls_extinction_method SHELXL
_refine_ls_goodness_of_fit_ref 1.439
_refine_ls_hydrogen_treatment riding
_refine_ls_matrix_type full
_refine_ls_number_parameters 997
_refine_ls_number_reflns 13752
_refine_ls_number_restraints 98
_refine_ls_restrained_S_all 1.439
_refine_ls_R_factor_all 0.1595
_refine_ls_R_factor_gt 0.1161
_refine_ls_shift/su_max 0.046
_refine_ls_shift/su_mean 0.002
_refine_ls_structure_factor_coef Fsqd
_refine_ls_weighting_details 'calc w=1/[\s^2^(Fo^2^)+(0.2000P)^2^+0.0000P] where P=(Fo^2^+2Fc^2^)/3'
_refine_ls_weighting_scheme calc
_refine_ls_wR_factor_gt 0.3338
_refine_ls_wR_factor_ref 0.3762
_reflns_number_gt 8629
_reflns_number_total 13752
_reflns_threshold_expression >2sigma(I)
_cod_data_source_file ja5b00403_si_002.cif
_cod_data_source_block Tetrahexoxyl-C70H26
_cod_depositor_comments
;
The following automatic conversions were performed:

data item '_symmetry_cell_setting' value 'Triclinic' was changed to
'triclinic' in accordance with the
/home/saulius/struct/COD-crude-data/automatic-downloads/DataCite-retrospective/ACS/depositions/lib/dictionaries/cif_core.dic
dictionary named 'cif_core.dic' version 2.4.2 last updated on
2011-04-26.

Automatic conversion script
Id: cif_fix_values 6909 2019-04-08 15:41:33Z antanas 
;
_cod_original_sg_symbol_H-M P-1
_cod_database_code 4129305

loop_
_symmetry_equiv_pos_as_xyz
'x, y, z'
'-x, -y, -z'

loop_
_atom_site_label
_atom_site_type_symbol
_atom_site_fract_x
_atom_site_fract_y
_atom_site_fract_z
_atom_site_U_iso_or_equiv
_atom_site_adp_type
_atom_site_occupancy
_atom_site_symmetry_multiplicity
_atom_site_calc_flag
_atom_site_refinement_flags
_atom_site_disorder_assembly
_atom_site_disorder_group
O1 O 0.36168(7) 0.10453(6) 0.47679(6) 0.0626(3) Uani 1 1 d . . .
O2 O 0.37208(8) 0.10949(5) 0.74326(5) 0.0607(3) Uani 1 1 d . . .
O3 O 0.64879(8) 0.58644(5) 0.55391(6) 0.0707(4) Uani 1 1 d . . .
O4 O 0.58153(8) 0.61457(6) 0.30116(6) 0.0689(4) Uani 1 1 d . . .
C1 C 0.41187(10) 0.11823(7) 0.52318(8) 0.0478(4) Uani 1 1 d . . .
C2 C 0.51197(10) 0.14504(7) 0.47880(7) 0.0434(4) Uani 1 1 d . . .
C3 C 0.57124(9) 0.14923(7) 0.38948(7) 0.0430(4) Uani 1 1 d . . .
C4 C 0.56038(11) 0.09132(8) 0.35055(8) 0.0533(5) Uani 1 1 d . . .
H4A H 0.5045 0.0599 0.3775 0.064 Uiso 1 1 calc R . .
C5 C 0.63115(11) 0.08153(8) 0.27406(8) 0.0557(5) Uani 1 1 d . . .
H5A H 0.6273 0.0394 0.2522 0.067 Uiso 1 1 calc R . .
C6 C 0.71035(10) 0.13306(7) 0.22662(7) 0.0487(4) Uani 1 1 d . . .
C7 C 0.78376(11) 0.11671(8) 0.14517(8) 0.0543(4) Uani 1 1 d . . .
C8 C 0.79097(12) 0.05252(9) 0.10653(8) 0.0669(5) Uani 1 1 d . . .
H8A H 0.7487 0.0107 0.1359 0.080 Uiso 1 1 calc R . .
C9 C 0.86112(14) 0.05284(10) 0.02522(10) 0.0808(6) Uani 1 1 d . . .
H9A H 0.8676 0.0089 0.0021 0.097 Uiso 1 1 calc R . .
C10 C 0.92273(14) 0.11520(11) -0.02421(10) 0.0815(6) Uani 1 1 d . . .
H10A H 0.9664 0.1143 -0.0800 0.098 Uiso 1 1 calc R . .
C11 C 0.91760(13) 0.17823(10) 0.01131(9) 0.0706(6) Uani 1 1 d . . .
C12 C 0.95222(13) 0.26102(11) -0.01913(9) 0.0781(6) Uani 1 1 d . . .
C13 C 1.00411(16) 0.30776(13) -0.09689(11) 0.0987(8) Uani 1 1 d . . .
H13A H 1.0402 0.2860 -0.1446 0.118 Uiso 1 1 calc R . .
C14 C 1.00000(16) 0.39055(14) -0.10088(11) 0.1054(9) Uani 1 1 d . . .
H14A H 1.0353 0.4225 -0.1530 0.127 Uiso 1 1 calc R . .
C15 C 0.94774(16) 0.42696(13) -0.03343(10) 0.0932(8) Uani 1 1 d . . .
H15A H 0.9473 0.4817 -0.0402 0.112 Uiso 1 1 calc R . .
C16 C 0.89391(12) 0.37892(10) 0.04755(9) 0.0700(6) Uani 1 1 d . . .
C17 C 0.90292(12) 0.29864(10) 0.05020(9) 0.0689(6) Uani 1 1 d . . .
C18 C 0.84598(11) 0.24474(9) 0.12309(8) 0.0556(5) Uani 1 1 d . . .
C19 C 0.85205(11) 0.17414(9) 0.09707(8) 0.0601(5) Uani 1 1 d . . .
C20 C 0.71488(9) 0.20017(7) 0.25808(7) 0.0442(4) Uani 1 1 d . . .
C21 C 0.78120(10) 0.26284(8) 0.20038(8) 0.0490(4) Uani 1 1 d . . .
C22 C 0.77663(10) 0.34744(8) 0.20422(8) 0.0498(4) Uani 1 1 d . . .
C23 C 0.82430(11) 0.40418(9) 0.12579(9) 0.0599(5) Uani 1 1 d . . .
C24 C 0.80058(13) 0.48499(9) 0.12564(9) 0.0711(6) Uani 1 1 d . . .
H24A H 0.8282 0.5215 0.0749 0.085 Uiso 1 1 calc R . .
C25 C 0.73974(11) 0.51273(9) 0.19533(9) 0.0621(5) Uani 1 1 d . . .
H25A H 0.7196 0.5669 0.1908 0.074 Uiso 1 1 calc R . .
C26 C 0.70634(10) 0.46063(8) 0.27497(8) 0.0492(4) Uani 1 1 d . B .
C27 C 0.72596(9) 0.37704(7) 0.28012(7) 0.0449(4) Uani 1 1 d . . .
C28 C 0.70805(9) 0.32626(7) 0.36560(7) 0.0412(4) Uani 1 1 d . . .
C29 C 0.67178(9) 0.24916(7) 0.39449(7) 0.0412(4) Uani 1 1 d . . .
C30 C 0.64947(9) 0.20254(7) 0.34519(7) 0.0412(4) Uani 1 1 d . . .
C31 C 0.36706(11) 0.11107(7) 0.61078(8) 0.0517(5) Uani 1 1 d . . .
H31A H 0.2987 0.0985 0.6392 0.062 Uiso 1 1 calc R . .
C32 C 0.42279(11) 0.12246(7) 0.65645(8) 0.0492(4) Uani 1 1 d . . .
C33 C 0.52356(10) 0.14421(7) 0.61525(7) 0.0434(4) Uani 1 1 d . . .
C34 C 0.56288(9) 0.16449(7) 0.52545(7) 0.0411(4) Uani 1 1 d . . .
C35 C 0.64885(9) 0.21414(7) 0.48256(7) 0.0411(4) Uani 1 1 d . . .
C36 C 0.69332(9) 0.23865(7) 0.53170(7) 0.0409(4) Uani 1 1 d . A .
C37 C 0.73306(9) 0.31492(7) 0.50140(7) 0.0412(4) Uani 1 1 d . A .
C38 C 0.72099(9) 0.36109(7) 0.42511(8) 0.0431(4) Uani 1 1 d . . .
C39 C 0.70144(9) 0.44728(7) 0.41780(8) 0.0456(4) Uani 1 1 d . A .
C40 C 0.67047(10) 0.49255(7) 0.35094(8) 0.0486(4) Uani 1 1 d . . .
C41 C 0.61981(10) 0.56800(8) 0.36026(9) 0.0541(5) Uani 1 1 d . A .
C42 C 0.60815(11) 0.59809(8) 0.42948(9) 0.0592(5) Uani 1 1 d . . .
H42A H 0.5697 0.6464 0.4368 0.071 Uiso 1 1 calc R A .
C43 C 0.65216(11) 0.55811(8) 0.48795(9) 0.0543(5) Uani 1 1 d . A .
C44 C 0.70297(10) 0.48104(7) 0.48082(8) 0.0465(4) Uani 1 1 d . . .
C45 C 0.76502(10) 0.43716(7) 0.52944(8) 0.0482(4) Uani 1 1 d . A .
C46 C 0.77885(9) 0.35247(8) 0.54286(8) 0.0456(4) Uani 1 1 d . . .
C47 C 0.84710(10) 0.31025(8) 0.58483(8) 0.0485(4) Uani 1 1 d . A .
C48 C 0.84749(10) 0.22368(8) 0.62199(8) 0.0492(4) Uani 1 1 d . . .
C49 C 0.76710(10) 0.16854(7) 0.64603(7) 0.0473(4) Uani 1 1 d . A .
C50 C 0.68570(9) 0.18403(7) 0.61359(7) 0.0436(4) Uani 1 1 d . . .
C51 C 0.60031(10) 0.13777(7) 0.65391(8) 0.0477(4) Uani 1 1 d . A .
C52 C 0.59726(12) 0.07312(9) 0.72326(8) 0.0604(5) Uani 1 1 d . . .
H52A H 0.5373 0.0466 0.7537 0.073 Uiso 1 1 calc R A .
C53 C 0.68061(12) 0.05009(9) 0.74501(8) 0.0644(5) Uani 1 1 d . A .
H53A H 0.6806 0.0037 0.7858 0.077 Uiso 1 1 calc R . .
C54 C 0.76867(11) 0.09500(8) 0.70720(8) 0.0586(5) Uani 1 1 d . . .
C55 C 0.85756(12) 0.06618(9) 0.73320(8) 0.0633(5) Uani 1 1 d . A .
C56 C 0.87307(13) -0.00518(10) 0.78984(9) 0.0825(6) Uani 1 1 d . . .
H56A H 0.8251 -0.0434 0.8125 0.099 Uiso 1 1 calc R A .
C57 C 0.95856(14) -0.01730(11) 0.81083(10) 0.0962(7) Uani 1 1 d . A .
H57A H 0.9679 -0.0651 0.8468 0.115 Uiso 1 1 calc R . .
C58 C 1.03296(13) 0.03769(10) 0.78158(10) 0.0913(6) Uani 1 1 d . . .
H58A H 1.0897 0.0270 0.7983 0.110 Uiso 1 1 calc R A .
C59 C 1.02014(11) 0.10837(10) 0.72711(9) 0.0748(5) Uani 1 1 d . A .
C60 C 0.93466(11) 0.11727(9) 0.70185(8) 0.0647(5) Uani 1 1 d . . .
C61 C 0.92538(10) 0.19351(9) 0.65214(8) 0.0572(5) Uani 1 1 d . A .
C62 C 1.00310(10) 0.23678(9) 0.65029(8) 0.0599(5) Uani 1 1 d . . .
C63 C 1.06536(11) 0.18773(10) 0.69295(9) 0.0713(5) Uani 1 1 d . A .
C64 C 1.13697(11) 0.22363(12) 0.70284(9) 0.0818(6) Uani 1 1 d . . .
H64A H 1.1817 0.1942 0.7290 0.098 Uiso 1 1 calc R A .
C65 C 1.14159(12) 0.30659(13) 0.67241(10) 0.0853(7) Uani 1 1 d . A .
H65A H 1.1921 0.3309 0.6775 0.102 Uiso 1 1 calc R . .
C66 C 1.07583(11) 0.35352(12) 0.63574(9) 0.0778(6) Uani 1 1 d . . .
H66A H 1.0805 0.4084 0.6185 0.093 Uiso 1 1 calc R A .
C67 C 1.00038(10) 0.31759(10) 0.62424(8) 0.0605(5) Uani 1 1 d . A .
C68 C 0.91669(10) 0.35503(9) 0.59470(8) 0.0525(5) Uani 1 1 d . . .
C69 C 0.90104(11) 0.43859(10) 0.57929(9) 0.0627(5) Uani 1 1 d . A .
H69A H 0.9444 0.4676 0.5876 0.075 Uiso 1 1 calc R . .
C70 C 0.82442(11) 0.47799(9) 0.55258(9) 0.0592(5) Uani 1 1 d . . .
H70A H 0.8108 0.5326 0.5495 0.071 Uiso 1 1 calc R A .
C71 C 0.25965(14) 0.08573(18) 0.51668(12) 0.1463(10) Uani 1 1 d . . .
H71A H 0.2186 0.1256 0.5488 0.176 Uiso 1 1 calc R . .
H71B H 0.2552 0.0344 0.5557 0.176 Uiso 1 1 calc R . .
C72 C 0.21804(16) 0.0831(2) 0.44738(14) 0.1907(11) Uani 1 1 d . . .
H72A H 0.2599 0.1148 0.3938 0.229 Uiso 1 1 calc R . .
H72B H 0.2269 0.0285 0.4405 0.229 Uiso 1 1 calc R . .
C73 C 0.1108(2) 0.1116(2) 0.46454(16) 0.1700(13) Uani 1 1 d . . .
H73A H 0.1034 0.1668 0.4689 0.204 Uiso 1 1 calc R . .
H73B H 0.0701 0.0818 0.5198 0.204 Uiso 1 1 calc R . .
C74 C 0.0645(2) 0.10708(19) 0.40360(16) 0.1586(13) Uani 1 1 d . . .
H74A H 0.0819 0.0539 0.3920 0.190 Uiso 1 1 calc R . .
H74B H 0.0975 0.1439 0.3508 0.190 Uiso 1 1 calc R . .
C75 C -0.0500(2) 0.1245(2) 0.42844(19) 0.1765(15) Uani 1 1 d . . .
H75A H -0.0833 0.0892 0.4824 0.212 Uiso 1 1 calc R . .
H75B H -0.0673 0.1786 0.4375 0.212 Uiso 1 1 calc R . .
C76 C -0.0937(3) 0.1165(2) 0.36890(18) 0.2222(18) Uani 1 1 d . . .
H76A H -0.1677 0.1252 0.3929 0.333 Uiso 1 1 calc R . .
H76B H -0.0752 0.0639 0.3574 0.333 Uiso 1 1 calc R . .
H76C H -0.0673 0.1551 0.3170 0.333 Uiso 1 1 calc R . .
C77 C 0.36585(13) 0.17488(9) 0.78188(9) 0.0660(6) Uani 1 1 d . . .
H77A H 0.3419 0.2239 0.7510 0.079 Uiso 1 1 calc R . .
H77B H 0.4336 0.1815 0.7801 0.079 Uiso 1 1 calc R . .
C78 C 0.29172(15) 0.15720(10) 0.87246(9) 0.0783(7) Uani 1 1 d . . .
H78A H 0.3176 0.1089 0.9029 0.094 Uiso 1 1 calc R . .
H78B H 0.2255 0.1476 0.8734 0.094 Uiso 1 1 calc R . .
C79 C 0.27609(16) 0.22390(11) 0.91766(10) 0.0948(8) Uani 1 1 d . . .
H79A H 0.2476 0.2714 0.8883 0.114 Uiso 1 1 calc R . .
H79B H 0.3430 0.2351 0.9139 0.114 Uiso 1 1 calc R . .
C80 C 0.2057(2) 0.20699(14) 1.01016(12) 0.1245(11) Uani 1 1 d . . .
H80A H 0.1430 0.1874 1.0145 0.149 Uiso 1 1 calc R . .
H80B H 0.2396 0.1646 1.0410 0.149 Uiso 1 1 calc R . .
C81 C 0.1763(3) 0.27564(19) 1.05263(15) 0.1910(17) Uani 1 1 d . . .
H81A H 0.2389 0.2962 1.0472 0.229 Uiso 1 1 calc R . .
H81B H 0.1403 0.3175 1.0232 0.229 Uiso 1 1 calc R . .
C82 C 0.1113(4) 0.2570(3) 1.1418(2) 0.271(3) Uani 1 1 d . . .
H82A H 0.0997 0.3032 1.1657 0.406 Uiso 1 1 calc R . .
H82B H 0.1449 0.2141 1.1713 0.406 Uiso 1 1 calc R . .
H82C H 0.0463 0.2416 1.1476 0.406 Uiso 1 1 calc R . .
C83 C 0.60863(18) 0.66966(12) 0.55622(14) 0.0689(9) Uani 0.628(2) 1 d PD A 1
H83A H 0.5342 0.6765 0.5715 0.083 Uiso 0.628(2) 1 calc PR A 1
H83B H 0.6415 0.7056 0.5026 0.083 Uiso 0.628(2) 1 calc PR A 1
C84 C 0.6411(3) 0.68059(19) 0.62774(19) 0.208(3) Uani 0.628(2) 1 d PD A 1
H84A H 0.7089 0.6540 0.6226 0.249 Uiso 0.628(2) 1 calc PR A 1
H84B H 0.6428 0.7367 0.6251 0.249 Uiso 0.628(2) 1 calc PR A 1
C85 C 0.5582(3) 0.64260(19) 0.71133(15) 0.1231(16) Uani 0.628(2) 1 d PD A 1
H85A H 0.5678 0.5851 0.7183 0.148 Uiso 0.628(2) 1 calc PR A 1
H85B H 0.4903 0.6597 0.7084 0.148 Uiso 0.628(2) 1 calc PR A 1
C86 C 0.5632(4) 0.6656(2) 0.7890(2) 0.214(3) Uani 0.628(2) 1 d PDU A 1
H86A H 0.6333 0.6732 0.7811 0.257 Uiso 0.628(2) 1 calc PR A 1
H86B H 0.5186 0.7130 0.8024 0.257 Uiso 0.628(2) 1 calc PR A 1
C87 C 0.5229(5) 0.5907(2) 0.8564(4) 0.380(3) Uani 0.628(2) 1 d PDU A 1
H87A H 0.5657 0.5645 0.8890 0.456 Uiso 0.628(2) 1 calc PR A 1
H87B H 0.4948 0.5536 0.8394 0.456 Uiso 0.628(2) 1 calc PR A 1
C88 C 0.4484(7) 0.6613(4) 0.8878(6) 0.506(4) Uani 0.628(2) 1 d PDU A 1
H88A H 0.3971 0.6423 0.9425 0.759 Uiso 0.628(2) 1 calc PR A 1
H88B H 0.4152 0.6861 0.8482 0.759 Uiso 0.628(2) 1 calc PR A 1
H88C H 0.4866 0.6994 0.8925 0.759 Uiso 0.628(2) 1 calc PR A 1
C83' C 0.5989(4) 0.6563(3) 0.5677(2) 0.208(4) Uani 0.372(2) 1 d PD A 2
H83C H 0.5253 0.6498 0.5914 0.249 Uiso 0.372(2) 1 calc PR A 2
H83D H 0.6136 0.6935 0.5134 0.249 Uiso 0.372(2) 1 calc PR A 2
C84' C 0.6246(3) 0.69390(19) 0.62747(16) 0.0581(12) Uani 0.372(2) 1 d PD A 2
H84C H 0.6937 0.7121 0.5990 0.070 Uiso 0.372(2) 1 calc PR A 2
H84D H 0.5763 0.7397 0.6407 0.070 Uiso 0.372(2) 1 calc PR A 2
C85' C 0.6184(5) 0.6336(3) 0.7100(2) 0.237(3) Uani 0.372(2) 1 d PDU A 2
H85C H 0.6744 0.5921 0.6990 0.284 Uiso 0.372(2) 1 calc PR A 2
H85D H 0.5532 0.6091 0.7350 0.284 Uiso 0.372(2) 1 calc PR A 2
C86' C 0.6271(4) 0.6810(2) 0.7699(3) 0.194(3) Uani 0.372(2) 1 d PDU A 2
H86C H 0.6922 0.7058 0.7426 0.233 Uiso 0.372(2) 1 calc PR A 2
H86D H 0.6292 0.6439 0.8213 0.233 Uiso 0.372(2) 1 calc PR A 2
C87' C 0.5386(4) 0.7462(2) 0.7952(3) 0.235(3) Uani 0.372(2) 1 d PDU A 2
H87C H 0.4773 0.7197 0.8347 0.282 Uiso 0.372(2) 1 calc PR A 2
H87D H 0.5243 0.7734 0.7445 0.282 Uiso 0.372(2) 1 calc PR A 2
C88' C 0.5526(8) 0.8106(4) 0.8355(5) 0.594(4) Uani 0.372(2) 1 d PDU A 2
H88D H 0.4936 0.8487 0.8442 0.892 Uiso 0.372(2) 1 calc PR A 2
H88E H 0.6138 0.8371 0.7983 0.892 Uiso 0.372(2) 1 calc PR A 2
H88F H 0.5593 0.7859 0.8892 0.892 Uiso 0.372(2) 1 calc PR A 2
C89 C 0.4970(2) 0.58502(17) 0.29629(17) 0.0695(11) Uani 0.5407(19) 1 d PD B 1
H89A H 0.4462 0.5675 0.3525 0.083 Uiso 0.5407(19) 1 calc PR B 1
H89B H 0.5200 0.5409 0.2673 0.083 Uiso 0.5407(19) 1 calc PR B 1
C90 C 0.45219(18) 0.65720(19) 0.24484(16) 0.0978(14) Uani 0.5407(19) 1 d PD B 1
H90A H 0.4217 0.6982 0.2777 0.117 Uiso 0.5407(19) 1 calc PR B 1
H90B H 0.5067 0.6794 0.1928 0.117 Uiso 0.5407(19) 1 calc PR B 1
C91 C 0.3699(2) 0.6292(2) 0.22408(19) 0.1076(15) Uani 0.5407(19) 1 d PDU B 1
H91A H 0.3160 0.6073 0.2768 0.129 Uiso 0.5407(19) 1 calc PR B 1
H91B H 0.4010 0.5866 0.1933 0.129 Uiso 0.5407(19) 1 calc PR B 1
C92 C 0.3198(2) 0.6962(3) 0.1704(3) 0.206(3) Uani 0.5407(19) 1 d PDU B 1
H92A H 0.3404 0.7434 0.1777 0.247 Uiso 0.5407(19) 1 calc PR B 1
H92B H 0.3646 0.6909 0.1131 0.247 Uiso 0.5407(19) 1 calc PR B 1
C93 C 0.2168(3) 0.7286(5) 0.1577(2) 0.210(3) Uani 0.5407(19) 1 d PDU B 1
H93A H 0.1876 0.7773 0.1783 0.252 Uiso 0.5407(19) 1 calc PR B 1
H93B H 0.1659 0.6893 0.1824 0.252 Uiso 0.5407(19) 1 calc PR B 1
C94 C 0.2648(13) 0.7432(10) 0.0593(3) 0.450(4) Uani 0.5407(19) 1 d PDU B 1
H94A H 0.2115 0.7633 0.0365 0.675 Uiso 0.5407(19) 1 calc PR B 1
H94B H 0.2970 0.6940 0.0423 0.675 Uiso 0.5407(19) 1 calc PR B 1
H94C H 0.3156 0.7814 0.0382 0.675 Uiso 0.5407(19) 1 calc PR B 1
C89' C 0.4860(3) 0.6314(5) 0.3146(2) 0.157(3) Uani 0.4593(19) 1 d PD B 2
H89C H 0.4646 0.6772 0.3412 0.188 Uiso 0.4593(19) 1 calc PR B 2
H89D H 0.4497 0.5872 0.3565 0.188 Uiso 0.4593(19) 1 calc PR B 2
C90' C 0.4453(3) 0.6500(3) 0.2412(2) 0.181(3) Uiso 0.4593(19) 1 d PD B 2
H90C H 0.3870 0.6892 0.2559 0.218 Uiso 0.4593(19) 1 calc PR B 2
H90D H 0.4989 0.6774 0.1920 0.218 Uiso 0.4593(19) 1 calc PR B 2
C91' C 0.4102(4) 0.5899(3) 0.2089(3) 0.528(15) Uiso 0.4593(19) 1 d PD B 2
H91C H 0.3585 0.5575 0.2548 0.633 Uiso 0.4593(19) 1 calc PR B 2
H91D H 0.4680 0.5555 0.1805 0.633 Uiso 0.4593(19) 1 calc PR B 2
C92' C 0.3642(3) 0.6464(4) 0.1461(3) 0.265(5) Uiso 0.4593(19) 1 d PD B 2
H92C H 0.4151 0.6462 0.0894 0.318 Uiso 0.4593(19) 1 calc PR B 2
H92D H 0.3588 0.6997 0.1556 0.318 Uiso 0.4593(19) 1 calc PR B 2
C93' C 0.2589(3) 0.6344(3) 0.1441(5) 0.284(3) Uani 0.4593(19) 1 d PDU B 2
H93C H 0.2110 0.6783 0.1643 0.341 Uiso 0.4593(19) 1 calc PR B 2
H93D H 0.2685 0.6406 0.0849 0.341 Uiso 0.4593(19) 1 calc PR B 2
C94' C 0.2042(5) 0.5575(3) 0.1928(5) 0.232(3) Uani 0.4593(19) 1 d PDU B 2
H94D H 0.1392 0.5617 0.1857 0.348 Uiso 0.4593(19) 1 calc PR B 2
H94E H 0.1923 0.5497 0.2521 0.348 Uiso 0.4593(19) 1 calc PR B 2
H94F H 0.2468 0.5130 0.1710 0.348 Uiso 0.4593(19) 1 calc PR B 2
O1W O 1.02927(13) 0.56857(14) -0.27844(14) 0.1977(11) Uani 1 1 d . . .
O2W O 0.90420(16) 0.64874(15) 0.63168(13) 0.1958(10) Uani 1 1 d . . .

loop_
_atom_site_aniso_label
_atom_site_aniso_U_11
_atom_site_aniso_U_22
_atom_site_aniso_U_33
_atom_site_aniso_U_23
_atom_site_aniso_U_13
_atom_site_aniso_U_12
O1 0.0566(5) 0.0763(6) 0.0601(5) -0.0160(4) -0.0209(4) -0.0173(5)
O2 0.0745(6) 0.0578(5) 0.0411(4) -0.0103(4) -0.0041(4) -0.0251(5)
O3 0.0885(6) 0.0520(5) 0.0790(5) -0.0276(4) -0.0356(5) 0.0090(5)
O4 0.0704(5) 0.0575(6) 0.0735(5) 0.0082(5) -0.0360(4) -0.0014(5)
C1 0.0507(7) 0.0437(6) 0.0501(6) -0.0113(5) -0.0171(5) -0.0079(6)
C2 0.0499(6) 0.0358(6) 0.0423(6) -0.0055(5) -0.0160(5) -0.0040(5)
C3 0.0490(6) 0.0398(6) 0.0413(6) -0.0100(5) -0.0179(5) -0.0011(5)
C4 0.0609(7) 0.0463(6) 0.0527(7) -0.0119(6) -0.0183(6) -0.0088(6)
C5 0.0764(8) 0.0463(6) 0.0504(6) -0.0173(5) -0.0261(6) -0.0020(6)
C6 0.0560(7) 0.0497(7) 0.0419(6) -0.0119(5) -0.0217(5) 0.0045(6)
C7 0.0648(7) 0.0566(7) 0.0457(6) -0.0180(5) -0.0263(5) 0.0099(6)
C8 0.0860(9) 0.0647(8) 0.0547(7) -0.0246(6) -0.0298(6) 0.0105(7)
C9 0.0965(11) 0.0798(9) 0.0655(8) -0.0364(7) -0.0252(8) 0.0162(9)
C10 0.0852(11) 0.1020(11) 0.0537(7) -0.0383(7) -0.0153(7) 0.0103(9)
C11 0.0659(9) 0.0877(10) 0.0510(7) -0.0232(7) -0.0121(7) 0.0027(8)
C12 0.0717(10) 0.1084(12) 0.0478(7) -0.0242(8) -0.0091(7) -0.0105(9)
C13 0.0944(13) 0.1314(14) 0.0539(9) -0.0262(10) 0.0023(9) -0.0287(12)
C14 0.1056(14) 0.1407(16) 0.0489(9) -0.0085(10) 0.0032(10) -0.0502(12)
C15 0.1038(13) 0.1086(13) 0.0509(9) -0.0055(9) -0.0059(9) -0.0389(11)
C16 0.0655(9) 0.0930(11) 0.0408(7) -0.0039(7) -0.0072(7) -0.0246(8)
C17 0.0617(9) 0.0901(10) 0.0487(7) -0.0179(7) -0.0100(6) -0.0101(8)
C18 0.0494(7) 0.0737(8) 0.0395(6) -0.0139(6) -0.0098(5) -0.0069(7)
C19 0.0545(7) 0.0785(9) 0.0465(6) -0.0238(6) -0.0153(6) 0.0055(7)
C20 0.0468(6) 0.0470(6) 0.0379(6) -0.0092(5) -0.0169(5) 0.0025(5)
C21 0.0500(6) 0.0580(7) 0.0396(6) -0.0087(5) -0.0188(5) -0.0021(6)
C22 0.0462(6) 0.0605(7) 0.0391(6) -0.0059(6) -0.0132(5) -0.0076(6)
C23 0.0616(8) 0.0678(8) 0.0472(7) -0.0040(6) -0.0163(6) -0.0184(7)
C24 0.0842(10) 0.0679(9) 0.0495(8) 0.0097(7) -0.0194(7) -0.0225(8)
C25 0.0699(9) 0.0494(7) 0.0535(8) 0.0037(6) -0.0148(7) -0.0116(7)
C26 0.0490(7) 0.0478(7) 0.0463(6) -0.0015(6) -0.0160(5) -0.0088(6)
C27 0.0443(6) 0.0471(6) 0.0422(6) -0.0021(5) -0.0167(5) -0.0094(5)
C28 0.0412(6) 0.0432(6) 0.0370(5) -0.0063(5) -0.0138(5) -0.0021(5)
C29 0.0383(6) 0.0450(6) 0.0363(6) -0.0087(5) -0.0109(5) 0.0003(5)
C30 0.0469(6) 0.0385(6) 0.0381(5) -0.0044(5) -0.0191(5) -0.0003(5)
C31 0.0503(7) 0.0463(7) 0.0524(7) -0.0105(6) -0.0096(6) -0.0108(6)
C32 0.0593(7) 0.0421(6) 0.0418(6) -0.0088(5) -0.0117(6) -0.0093(6)
C33 0.0511(6) 0.0387(6) 0.0382(6) -0.0061(5) -0.0141(5) -0.0066(5)
C34 0.0477(6) 0.0352(5) 0.0368(6) -0.0043(5) -0.0134(5) -0.0042(5)
C35 0.0430(6) 0.0380(6) 0.0414(6) -0.0078(5) -0.0164(5) 0.0006(5)
C36 0.0399(6) 0.0434(6) 0.0367(6) -0.0075(5) -0.0135(5) 0.0012(5)
C37 0.0384(6) 0.0454(6) 0.0412(6) -0.0108(5) -0.0163(4) -0.0006(5)
C38 0.0372(6) 0.0411(6) 0.0437(6) -0.0028(5) -0.0099(5) -0.0057(5)
C39 0.0396(6) 0.0443(6) 0.0484(6) -0.0055(5) -0.0131(5) -0.0054(5)
C40 0.0477(6) 0.0419(6) 0.0515(7) 0.0022(6) -0.0184(5) -0.0100(6)
C41 0.0514(7) 0.0460(7) 0.0617(7) -0.0033(6) -0.0210(6) -0.0074(6)
C42 0.0584(8) 0.0404(6) 0.0733(8) -0.0087(6) -0.0209(6) -0.0021(6)
C43 0.0533(7) 0.0472(7) 0.0603(7) -0.0101(6) -0.0187(6) -0.0055(6)
C44 0.0465(6) 0.0430(6) 0.0494(6) -0.0084(5) -0.0148(5) -0.0108(5)
C45 0.0469(6) 0.0488(7) 0.0489(6) -0.0110(5) -0.0151(5) -0.0087(6)
C46 0.0379(6) 0.0518(7) 0.0429(6) -0.0112(5) -0.0101(5) -0.0022(5)
C47 0.0409(6) 0.0633(7) 0.0433(6) -0.0178(5) -0.0156(5) 0.0011(6)
C48 0.0440(6) 0.0620(7) 0.0438(6) -0.0188(5) -0.0180(5) 0.0066(6)
C49 0.0543(7) 0.0487(6) 0.0388(6) -0.0131(5) -0.0191(5) 0.0075(6)
C50 0.0472(6) 0.0417(6) 0.0407(6) -0.0096(5) -0.0163(5) 0.0017(5)
C51 0.0579(7) 0.0437(6) 0.0389(6) -0.0095(5) -0.0149(5) -0.0028(6)
C52 0.0720(8) 0.0579(8) 0.0469(7) 0.0028(6) -0.0238(6) -0.0099(7)
C53 0.0917(9) 0.0519(8) 0.0486(7) 0.0016(6) -0.0345(6) -0.0002(7)
C54 0.0795(8) 0.0530(7) 0.0477(6) -0.0166(6) -0.0320(6) 0.0143(7)
C55 0.0816(8) 0.0634(8) 0.0532(6) -0.0216(6) -0.0384(6) 0.0214(7)
C56 0.1164(10) 0.0723(9) 0.0735(8) -0.0219(7) -0.0608(7) 0.0288(8)
C57 0.1373(11) 0.0840(10) 0.0868(8) -0.0284(8) -0.0770(7) 0.0456(9)
C58 0.1043(9) 0.1060(10) 0.0873(8) -0.0515(7) -0.0675(6) 0.0588(8)
C59 0.0746(8) 0.0976(9) 0.0681(7) -0.0460(7) -0.0444(6) 0.0411(7)
C60 0.0747(7) 0.0747(8) 0.0596(6) -0.0336(6) -0.0431(5) 0.0313(7)
C61 0.0554(7) 0.0719(8) 0.0486(6) -0.0248(6) -0.0253(5) 0.0176(6)
C62 0.0433(6) 0.0908(9) 0.0511(6) -0.0269(6) -0.0219(5) 0.0106(7)
C63 0.0509(7) 0.1139(10) 0.0589(7) -0.0445(7) -0.0277(5) 0.0271(7)
C64 0.0497(7) 0.1442(14) 0.0614(7) -0.0424(8) -0.0298(6) 0.0223(9)
C65 0.0462(7) 0.1557(16) 0.0614(8) -0.0286(9) -0.0226(6) -0.0107(9)
C66 0.0459(7) 0.1289(14) 0.0601(8) -0.0164(9) -0.0172(6) -0.0220(9)
C67 0.0418(7) 0.0972(10) 0.0460(6) -0.0213(7) -0.0153(5) -0.0073(7)
C68 0.0454(6) 0.0691(8) 0.0443(6) -0.0093(6) -0.0167(5) -0.0112(6)
C69 0.0563(7) 0.0778(9) 0.0622(7) -0.0130(7) -0.0253(6) -0.0207(7)
C70 0.0656(8) 0.0555(7) 0.0618(7) -0.0100(6) -0.0260(6) -0.0156(7)
C71 0.0731(11) 0.302(2) 0.0798(11) -0.0700(13) 0.0028(9) -0.0852(13)
C72 0.0775(12) 0.416(3) 0.1250(12) -0.1496(13) -0.0015(10) -0.0852(15)
C73 0.1408(19) 0.267(3) 0.1448(14) -0.1158(14) -0.0504(13) -0.0201(19)
C74 0.146(2) 0.218(2) 0.1424(15) -0.1014(14) -0.0539(14) 0.0046(19)
C75 0.141(2) 0.207(2) 0.197(2) -0.1090(18) -0.0628(18) 0.0520(19)
C76 0.185(2) 0.328(4) 0.166(2) -0.134(2) -0.0828(18) 0.123(2)
C77 0.0691(9) 0.0691(8) 0.0559(8) -0.0221(7) -0.0072(7) -0.0203(7)
C78 0.0903(11) 0.0851(10) 0.0546(8) -0.0191(8) -0.0153(8) -0.0152(9)
C79 0.1055(14) 0.1067(12) 0.0662(9) -0.0372(8) -0.0072(9) -0.0237(11)
C80 0.158(2) 0.1309(16) 0.0747(11) -0.0377(11) -0.0250(12) -0.0038(16)
C81 0.229(3) 0.227(2) 0.1024(14) -0.1002(14) -0.0042(18) -0.018(2)
C82 0.334(6) 0.306(4) 0.135(2) -0.108(2) -0.021(3) 0.006(4)
C83 0.0742(14) 0.0442(10) 0.0982(15) -0.0301(10) -0.0371(11) 0.0072(10)
C84 0.313(5) 0.0713(17) 0.282(4) -0.088(2) -0.159(4) 0.076(3)
C85 0.150(3) 0.110(2) 0.129(2) -0.0542(17) -0.0655(19) 0.019(2)
C86 0.221(4) 0.224(4) 0.205(3) -0.074(3) -0.067(3) -0.022(3)
C87 0.387(5) 0.379(5) 0.373(5) -0.072(4) -0.146(3) -0.024(4)
C88 0.508(5) 0.511(5) 0.498(5) -0.098(4) -0.190(3) -0.032(4)
C83' 0.425(8) 0.102(3) 0.161(3) -0.098(3) -0.196(4) 0.137(4)
C84' 0.0680(19) 0.0607(19) 0.0657(17) -0.0402(14) -0.0401(14) 0.0230(16)
C85' 0.247(5) 0.244(5) 0.233(4) -0.067(4) -0.092(3) -0.015(4)
C86' 0.210(4) 0.206(4) 0.186(4) -0.056(3) -0.081(3) -0.020(4)
C87' 0.236(5) 0.228(5) 0.241(4) -0.050(4) -0.084(3) -0.023(4)
C88' 0.595(5) 0.595(5) 0.593(5) -0.124(4) -0.220(3) -0.042(4)
C89 0.0607(14) 0.0744(18) 0.0776(16) -0.0084(14) -0.0357(12) -0.0021(14)
C90 0.0676(14) 0.135(3) 0.0807(16) 0.0251(18) -0.0519(11) 0.0049(17)
C91 0.107(2) 0.131(3) 0.0899(19) -0.0081(19) -0.0449(16) -0.024(2)
C92 0.208(4) 0.228(4) 0.206(3) -0.030(3) -0.117(2) -0.004(3)
C93 0.206(4) 0.244(4) 0.194(3) -0.065(3) -0.074(3) -0.022(3)
C94 0.445(5) 0.447(5) 0.452(5) -0.083(4) -0.169(3) -0.030(4)
C89' 0.054(2) 0.291(8) 0.073(3) 0.039(4) -0.0228(19) 0.000(4)
C93' 0.277(5) 0.284(5) 0.282(4) -0.037(4) -0.106(3) -0.026(4)
C94' 0.232(4) 0.242(4) 0.229(4) -0.055(3) -0.089(3) -0.019(4)
O1W 0.0901(10) 0.2006(18) 0.2325(19) 0.0665(15) -0.0543(11) -0.0153(12)
O2W 0.1896(14) 0.2196(19) 0.2462(15) -0.0758(13) -0.1385(10) -0.0061(14)

loop_
_atom_type_symbol
_atom_type_description
_atom_type_scat_dispersion_real
_atom_type_scat_dispersion_imag
_atom_type_scat_source
C C 0.0033 0.0016 'International Tables Vol C Tables 4.2.6.8 and 6.1.1.4'
H H 0.0000 0.0000 'International Tables Vol C Tables 4.2.6.8 and 6.1.1.4'
O O 0.0106 0.0060 'International Tables Vol C Tables 4.2.6.8 and 6.1.1.4'

loop_
_geom_angle_atom_site_label_1
_geom_angle_atom_site_label_2
_geom_angle_atom_site_label_3
_geom_angle
C1 O1 C71 119.39(13)
C32 O2 C77 115.73(10)
C83' O3 C43 120.7(2)
C83' O3 C83 9.9(2)
C43 O3 C83 117.31(14)
C89' O4 C41 124.21(19)
C89' O4 C89 39.3(4)
C41 O4 C89 114.96(14)
O1 C1 C31 122.88(12)
O1 C1 C2 117.43(11)
C31 C1 C2 119.61(15)
C34 C2 C1 118.25(11)
C34 C2 C3 115.91(11)
C1 C2 C3 125.68(14)
C30 C3 C4 120.21(11)
C30 C3 C2 120.31(13)
C4 C3 C2 118.81(11)
C5 C4 C3 120.04(13)
C4 C5 C6 122.05(14)
C5 C6 C20 119.55(11)
C5 C6 C7 117.79(13)
C20 C6 C7 122.64(11)
C19 C7 C8 115.42(12)
C19 C7 C6 115.15(13)
C8 C7 C6 129.33(12)
C9 C8 C7 119.36(15)
C8 C9 C10 123.61(17)
C11 C10 C9 118.39(14)
C10 C11 C19 117.51(15)
C10 C11 C12 137.05(13)
C19 C11 C12 104.74(14)
C13 C12 C17 117.54(18)
C13 C12 C11 135.50(18)
C17 C12 C11 106.06(12)
C12 C13 C14 117.04(17)
C15 C14 C13 124.74(16)
C14 C15 C16 118.62(19)
C17 C16 C15 115.27(15)
C17 C16 C23 115.72(12)
C15 C16 C23 128.82(17)
C16 C17 C12 126.59(13)
C16 C17 C18 121.75(14)
C12 C17 C18 110.78(16)
C21 C18 C19 126.27(12)
C21 C18 C17 126.41(15)
C19 C18 C17 106.27(13)
C7 C19 C18 121.45(12)
C7 C19 C11 125.17(16)
C18 C19 C11 111.89(13)
C6 C20 C30 117.24(10)
C6 C20 C21 118.75(10)
C30 C20 C21 123.97(13)
C18 C21 C20 114.55(13)
C18 C21 C22 114.27(11)
C20 C21 C22 130.03(10)
C27 C22 C23 117.75(13)
C27 C22 C21 123.77(10)
C23 C22 C21 118.45(12)
C24 C23 C22 118.21(12)
C24 C23 C16 119.52(12)
C22 C23 C16 122.26(14)
C25 C24 C23 122.97(13)
C24 C25 C26 120.44(13)
C25 C26 C27 119.49(12)
C25 C26 C40 119.11(12)
C27 C26 C40 120.35(11)
C26 C27 C22 119.49(10)
C26 C27 C28 116.76(12)
C22 C27 C28 122.91(11)
C38 C28 C29 117.75(10)
C38 C28 C27 116.20(11)
C29 C28 C27 125.86(13)
C28 C29 C35 116.53(13)
C28 C29 C30 127.33(11)
C35 C29 C30 116.05(11)
C3 C30 C20 119.40(13)
C3 C30 C29 117.50(10)
C20 C30 C29 122.32(11)
C32 C31 C1 121.01(13)
O2 C32 C33 123.65(14)
O2 C32 C31 115.71(12)
C33 C32 C31 120.63(12)
C32 C33 C34 118.10(14)
C32 C33 C51 126.64(11)
C34 C33 C51 114.65(11)
C2 C34 C33 120.77(11)
C2 C34 C35 120.09(10)
C33 C34 C35 118.71(13)
C36 C35 C29 122.07(11)
C36 C35 C34 119.10(10)
C29 C35 C34 117.65(13)
C37 C36 C35 117.77(11)
C37 C36 C50 126.25(13)
C35 C36 C50 115.78(11)
C36 C37 C38 116.15(13)
C36 C37 C46 126.74(11)
C38 C37 C46 117.00(11)
C28 C38 C37 122.51(11)
C28 C38 C39 119.19(12)
C37 C38 C39 117.21(13)
C44 C39 C40 121.78(12)
C44 C39 C38 119.64(12)
C40 C39 C38 118.22(14)
C41 C40 C39 117.10(14)
C41 C40 C26 126.21(13)
C39 C40 C26 116.15(11)
O4 C41 C42 117.92(12)
O4 C41 C40 121.49(14)
C42 C41 C40 120.58(14)
C43 C42 C41 121.56(13)
O3 C43 C42 124.40(12)
O3 C43 C44 116.57(13)
C42 C43 C44 119.01(15)
C39 C44 C43 118.39(13)
C39 C44 C45 116.37(11)
C43 C44 C45 124.99(14)
C70 C45 C46 119.22(13)
C70 C45 C44 120.18(12)
C46 C45 C44 119.90(14)
C45 C46 C47 119.40(14)
C45 C46 C37 116.62(12)
C47 C46 C37 123.38(12)
C46 C47 C68 118.08(12)
C46 C47 C48 123.97(14)
C68 C47 C48 117.91(13)
C61 C48 C49 114.54(11)
C61 C48 C47 114.68(14)
C49 C48 C47 129.67(12)
C50 C49 C54 117.47(13)
C50 C49 C48 123.85(11)
C54 C49 C48 118.67(13)
C51 C50 C49 119.44(11)
C51 C50 C36 116.94(13)
C49 C50 C36 122.99(11)
C50 C51 C52 120.47(14)
C50 C51 C33 120.57(11)
C52 C51 C33 117.78(13)
C53 C52 C51 120.22(14)
C52 C53 C54 121.42(13)
C53 C54 C49 119.21(14)
C53 C54 C55 118.71(12)
C49 C54 C55 122.07(13)
C60 C55 C56 115.18(16)
C60 C55 C54 115.44(12)
C56 C55 C54 129.29(15)
C57 C56 C55 119.62(16)
C56 C57 C58 123.96(16)
C59 C58 C57 118.25(18)
C58 C59 C60 116.69(16)
C58 C59 C63 137.20(18)
C60 C59 C63 105.54(13)
C55 C60 C61 121.67(15)
C55 C60 C59 125.93(13)
C61 C60 C59 111.30(14)
C48 C61 C60 126.48(15)
C48 C61 C62 126.44(13)
C60 C61 C62 106.45(14)
C67 C62 C63 127.04(17)
C67 C62 C61 121.03(14)
C63 C62 C61 110.80(14)
C64 C63 C62 116.86(16)
C64 C63 C59 136.62(15)
C62 C63 C59 105.75(15)
C63 C64 C65 118.19(16)
C66 C65 C64 123.62(19)
C65 C66 C67 119.41(18)
C62 C67 C66 114.58(15)
C62 C67 C68 115.82(15)
C66 C67 C68 129.43(15)
C69 C68 C47 118.97(13)
C69 C68 C67 117.97(15)
C47 C68 C67 122.98(13)
C70 C69 C68 121.72(17)
C69 C70 C45 120.82(14)
O1 C71 C72 108.30(14)
C73 C72 C71 115.2(2)
C72 C73 C74 118.2(2)
C73 C74 C75 117.7(2)
C76 C75 C74 116.5(3)
O2 C77 C78 108.69(13)
C77 C78 C79 112.90(14)
C78 C79 C80 114.60(17)
C81 C80 C79 115.7(2)
C82 C81 C80 114.4(3)
O3 C83 C84 99.11(19)
C85 C84 C83 105.2(3)
C84 C85 C86 112.0(3)
C87 C86 C85 99.2(4)
C86 C87 C88 73.6(4)
O3 C83' C84' 116.3(4)
C85' C84' C83' 110.9(3)
C84' C85' C86' 106.2(4)
C85' C86' C87' 114.9(5)
C86' C87' C88' 119.1(6)
O4 C89 C90 103.7(2)
C91 C90 C89 108.5(3)
C90 C91 C92 113.7(3)
C93 C92 C91 143.4(4)
C92 C93 C94 94.8(7)
O4 C89' C90' 121.1(3)
C91' C90' C89' 126.9(4)
C90' C91' C92' 101.1(4)
C91' C92' C93' 122.1(5)
C94' C93' C92' 121.5(6)

loop_
_geom_bond_atom_site_label_1
_geom_bond_atom_site_label_2
_geom_bond_distance
O1 C1 1.351(2)
O1 C71 1.385(2)
O2 C32 1.3766(15)
O2 C77 1.442(2)
O3 C83' 1.326(5)
O3 C43 1.350(2)
O3 C83 1.468(2)
O4 C89' 1.269(4)
O4 C41 1.3694(18)
O4 C89 1.416(3)
C1 C31 1.3900(18)
C1 C2 1.4109(18)
C2 C34 1.408(2)
C2 C3 1.4433(16)
C3 C30 1.4095(17)
C3 C4 1.412(2)
C4 C5 1.3518(17)
C5 C6 1.4040(19)
C6 C20 1.435(2)
C6 C7 1.4610(17)
C7 C19 1.3762(19)
C7 C8 1.420(2)
C8 C9 1.3768(19)
C9 C10 1.389(2)
C10 C11 1.374(3)
C11 C19 1.4104(19)
C11 C12 1.497(3)
C12 C13 1.378(2)
C12 C17 1.406(2)
C13 C14 1.418(3)
C14 C15 1.372(3)
C15 C16 1.430(2)
C16 C17 1.373(3)
C16 C23 1.463(2)
C17 C18 1.4098(19)
C18 C21 1.3838(18)
C18 C19 1.396(2)
C20 C30 1.4462(15)
C20 C21 1.4572(17)
C21 C22 1.482(2)
C22 C27 1.4225(18)
C22 C23 1.4541(17)
C23 C24 1.390(2)
C24 C25 1.341(2)
C25 C26 1.4018(17)
C26 C27 1.4209(18)
C26 C40 1.446(2)
C27 C28 1.4766(16)
C28 C38 1.414(2)
C28 C29 1.4147(17)
C29 C35 1.4293(16)
C29 C30 1.471(2)
C31 C32 1.387(2)
C32 C33 1.3860(18)
C33 C34 1.4133(16)
C33 C51 1.462(2)
C34 C35 1.4454(17)
C35 C36 1.421(2)
C36 C37 1.4201(17)
C36 C50 1.4767(16)
C37 C38 1.4268(17)
C37 C46 1.459(2)
C38 C39 1.4606(17)
C39 C44 1.386(2)
C39 C40 1.4105(19)
C40 C41 1.4010(18)
C41 C42 1.383(2)
C42 C43 1.379(2)
C43 C44 1.4211(18)
C44 C45 1.447(2)
C45 C70 1.411(2)
C45 C46 1.4241(18)
C46 C47 1.429(2)
C47 C68 1.437(2)
C47 C48 1.4800(18)
C48 C61 1.370(2)
C48 C49 1.474(2)
C49 C50 1.428(2)
C49 C54 1.4451(17)
C50 C51 1.4027(18)
C51 C52 1.4188(17)
C52 C53 1.341(2)
C53 C54 1.418(2)
C54 C55 1.465(2)
C55 C60 1.373(2)
C55 C56 1.420(2)
C56 C57 1.362(3)
C57 C58 1.396(3)
C58 C59 1.382(2)
C59 C60 1.411(2)
C59 C63 1.500(2)
C60 C61 1.4041(19)
C61 C62 1.418(2)
C62 C67 1.362(2)
C62 C63 1.410(2)
C63 C64 1.360(3)
C64 C65 1.408(3)
C65 C66 1.371(2)
C66 C67 1.423(3)
C67 C68 1.459(2)
C68 C69 1.405(2)
C69 C70 1.355(2)
C71 C72 1.554(4)
C72 C73 1.445(4)
C73 C74 1.475(4)
C74 C75 1.496(4)
C75 C76 1.448(5)
C77 C78 1.5022(19)
C78 C79 1.508(3)
C79 C80 1.511(2)
C80 C81 1.484(4)
C81 C82 1.449(4)
C83 C84 1.554(5)
C84 C85 1.538(4)
C85 C86 1.542(5)
C86 C87 1.533(5)
C87 C88 1.540(7)
C83' C84' 1.544(6)
C84' C85' 1.531(4)
C85' C86' 1.543(7)
C86' C87' 1.546(6)
C87' C88' 1.546(8)
C89 C90 1.544(4)
C90 C91 1.528(5)
C91 C92 1.555(5)
C92 C93 1.545(5)
C93 C94 1.551(5)
C89' C90' 1.545(5)
C90' C91' 1.536(6)
C91' C92' 1.544(6)
C92' C93' 1.549(6)
C93' C94' 1.538(6)
